data_1562974
loop_
_publ_author_name
'Unruh, Daniel K.'
'Quicksall, Andrew'
'Pressprich, Laura'
'Stoffer, Megan'
'Qiu, Jie'
'Nuzhdin, Kirill'
'Wu, Weiqiang'
'Vyushkova, Mariya'
'Burns, Peter C.'

_publ_section_title
;
 Synthesis, characterization, and crystal structures of uranyl compounds
 containing mixed chromium oxidation states
;
_journal_name_full 'Journal of Solid State Chemistry'
_journal_page_first 162
_journal_page_last 166
_journal_paper_doi 10.1016/j.jssc.2012.03.006
_journal_volume 191
_journal_year 2012
_chemical_formula_sum 'Cr5 Li5 O47 U4'
_chemical_formula_weight 1998.82
_space_group_IT_number 2
_space_group_name_Hall '-P 1'
_space_group_name_H-M_alt 'P -1'
_symmetry_cell_setting triclinic
_symmetry_space_group_name_H-M 'P -1'
_atom_sites_solution_hydrogens none
_atom_sites_solution_primary direct
_atom_sites_solution_secondary difmap
_audit_creation_method SHELXL-97
_cell_angle_alpha 89.7020(10)
_cell_angle_beta 79.5380(10)
_cell_angle_gamma 77.5330(10)
_cell_formula_units_Z 2
_cell_length_a 9.6853(7)
_cell_length_b 14.9800(11)
_cell_length_c 15.3184(11)
_cell_measurement_reflns_used 5970
_cell_measurement_temperature 296(2)
_cell_measurement_theta_max 26.21
_cell_measurement_theta_min 2.33
_cell_volume 2132.7(3)
_computing_cell_refinement 'Bruker SAINT'
_computing_data_collection 'Bruker APEX2'
_computing_data_reduction 'Bruker SAINT'
_computing_molecular_graphics 'CrystalMaker v8.2.3'
_computing_structure_refinement 'SHELXL-97 (Sheldrick, 2008)'
_computing_structure_solution 'SHELXS-97 (Sheldrick, 2008)'
_diffrn_ambient_temperature 296(2)
_diffrn_measured_fraction_theta_full 0.991
_diffrn_measured_fraction_theta_max 0.991
_diffrn_measurement_device_type 'CCD area detector'
_diffrn_measurement_method 'phi and omega scans'
_diffrn_radiation_monochromator graphite
_diffrn_radiation_source 'fine-focus sealed tube'
_diffrn_radiation_type MoK\a
_diffrn_radiation_wavelength 0.71073
_diffrn_reflns_av_R_equivalents 0.0421
_diffrn_reflns_av_sigmaI/netI 0.0488
_diffrn_reflns_limit_h_max 11
_diffrn_reflns_limit_h_min -11
_diffrn_reflns_limit_k_max 18
_diffrn_reflns_limit_k_min -18
_diffrn_reflns_limit_l_max 19
_diffrn_reflns_limit_l_min -19
_diffrn_reflns_number 25132
_diffrn_reflns_theta_full 26.25
_diffrn_reflns_theta_max 26.25
_diffrn_reflns_theta_min 1.91
_exptl_absorpt_coefficient_mu 16.471
_exptl_absorpt_correction_T_max 0.820
_exptl_absorpt_correction_T_min 0.349
_exptl_absorpt_correction_type empirical
_exptl_absorpt_process_details PSISCAN
_exptl_crystal_colour red
_exptl_crystal_density_diffrn 3.113
_exptl_crystal_density_method 'not measured'
_exptl_crystal_description blade
_exptl_crystal_F_000 1758
_exptl_crystal_size_max 0.100
_exptl_crystal_size_mid 0.050
_exptl_crystal_size_min 0.010
_refine_diff_density_max 2.345
_refine_diff_density_min -1.093
_refine_diff_density_rms 0.247
_refine_ls_extinction_method none
_refine_ls_goodness_of_fit_ref 1.021
_refine_ls_hydrogen_treatment none
_refine_ls_matrix_type full
_refine_ls_number_parameters 518
_refine_ls_number_reflns 8525
_refine_ls_number_restraints 0
_refine_ls_restrained_S_all 1.021
_refine_ls_R_factor_all 0.0475
_refine_ls_R_factor_gt 0.0351
_refine_ls_shift/su_max 0.001
_refine_ls_shift/su_mean 0.000
_refine_ls_structure_factor_coef Fsqd
_refine_ls_weighting_details 'calc w=1/[\s^2^(Fo^2^)+(0.0425P)^2^+8.0036P] where P=(Fo^2^+2Fc^2^)/3'
_refine_ls_weighting_scheme calc
_refine_ls_wR_factor_gt 0.0823
_refine_ls_wR_factor_ref 0.0876
_reflns_number_gt 6993
_reflns_number_total 8525
_reflns_threshold_expression >2sigma(I)
_cod_data_source_file JSSC-2012-191-162.cif
_cod_data_source_block Li
_cod_depositor_comments
;
The following automatic conversions were performed:

data item '_exptl_absorpt_correction_type' value 'EMPIRICAL' was
changed to 'empirical' in accordance with the built-in table derived
from the CIF Core dictionary named 'cif_core.dic' version 2.4.5 last
updated on 2014-11-21.

data item '_symmetry_cell_setting' value 'Triclinic' was changed to
'triclinic' in accordance with the built-in table derived from the
CIF Core dictionary named 'cif_core.dic' version 2.4.5 last updated
on 2014-11-21.

Automatic conversion script
Id: cif_fix_values 8369 2020-08-20 11:38:08Z andrius 
;
_cod_original_sg_symbol_H-M P-1
_cod_database_code 1562974

loop_
_symmetry_equiv_pos_as_xyz
'x, y, z'
'-x, -y, -z'

loop_
_atom_site_label
_atom_site_type_symbol
_atom_site_fract_x
_atom_site_fract_y
_atom_site_fract_z
_atom_site_U_iso_or_equiv
_atom_site_adp_type
_atom_site_occupancy
_atom_site_symmetry_multiplicity
_atom_site_calc_flag
_atom_site_refinement_flags
_atom_site_disorder_assembly
_atom_site_disorder_group
U1 U 0.59537(4) 0.92028(2) 0.15375(2) 0.01583(9) Uani 1 1 d . . .
U2 U 0.63385(4) 0.81240(2) 0.42520(2) 0.01666(9) Uani 1 1 d . . .
U3 U 0.60759(4) 0.54686(2) 0.32565(2) 0.01695(9) Uani 1 1 d . . .
U4 U 0.63034(4) 0.64814(2) 0.04816(2) 0.01643(9) Uani 1 1 d . . .
Cr1 Cr 0.73185(15) 0.71807(9) 0.22497(9) 0.0153(3) Uani 1 1 d . . .
Cr2 Cr 0.36415(16) 0.40758(10) 0.44112(9) 0.0199(3) Uani 1 1 d . . .
Cr3 Cr 0.47196(17) 0.94233(9) 0.63974(9) 0.0213(3) Uani 1 1 d . . .
Cr4 Cr 0.37163(17) 1.13319(10) 0.08603(9) 0.0213(3) Uani 1 1 d . . .
Cr5 Cr 0.45663(17) 0.57071(10) -0.13065(9) 0.0225(3) Uani 1 1 d . . .
Li1 Li 0.070(3) 0.8924(18) 0.0190(17) 0.066(7) Uiso 1 1 d . . .
Li2 Li 1.223(4) 0.692(3) 0.143(3) 0.124(13) Uiso 1 1 d . . .
Li3 Li 1.001(4) 0.986(3) 0.666(3) 0.111(11) Uiso 1 1 d . . .
Li4 Li 0.924(4) 0.262(3) 0.432(3) 0.122(13) Uiso 1 1 d . . .
Li5 Li 1.039(6) 0.442(4) 0.338(4) 0.172(19) Uiso 1 1 d . . .
O1 O 0.8241(7) 0.8022(4) 0.4172(4) 0.0232(14) Uani 1 1 d . . .
O2 O 0.8183(7) 0.6145(4) 0.0045(4) 0.0290(16) Uani 1 1 d . . .
O3 O 0.4231(7) 0.8998(4) 0.1467(4) 0.0280(15) Uani 1 1 d . . .
O4 O 0.4437(7) 0.8267(5) 0.4389(5) 0.0359(18) Uani 1 1 d . . .
O5 O 0.7660(7) 0.9476(4) 0.1573(4) 0.0234(14) Uani 1 1 d . . .
O6 O 0.4413(7) 0.6783(5) 0.0869(5) 0.0352(17) Uani 1 1 d . . .
O7 O 0.4352(7) 0.6164(5) 0.3683(4) 0.0309(16) Uani 1 1 d . . .
O8 O 0.7772(7) 0.4703(4) 0.2874(4) 0.0268(15) Uani 1 1 d . . .
O9 O 0.8983(7) 0.7025(5) 0.2057(4) 0.0284(16) Uani 1 1 d . . .
O10 O 0.6633(7) 0.6202(4) 0.1925(4) 0.0246(15) Uani 1 1 d . . .
O11 O 0.6950(7) 0.6756(4) 0.3422(4) 0.0207(14) Uani 1 1 d . . .
O12 O 0.6102(7) 0.8842(4) 0.5679(4) 0.0268(15) Uani 1 1 d . . .
O13 O 0.5255(7) 0.4180(4) 0.3889(4) 0.0297(16) Uani 1 1 d . . .
O14 O 0.3220(7) 1.0841(4) 0.0033(4) 0.0255(15) Uani 1 1 d . . .
O15 O 0.6851(7) 0.7682(4) 0.1167(4) 0.0181(13) Uani 1 1 d . . .
O16 O 0.3757(7) 1.0272(4) 0.5916(4) 0.0274(15) Uani 1 1 d . . .
O17 O 0.5334(7) 0.9882(4) 0.7189(4) 0.0296(16) Uani 1 1 d . . .
O18 O 0.6446(7) 0.8317(4) 0.2752(4) 0.0237(15) Uani 1 1 d . . .
O19 O 0.5259(7) 1.0707(4) 0.1064(4) 0.0271(15) Uani 1 1 d . . .
O20 O 0.3186(7) 0.4707(4) 0.5351(4) 0.0269(15) Uani 1 1 d . . .
O21 O 0.3654(8) 0.3010(4) 0.4655(4) 0.0328(17) Uani 1 1 d . . .
O22 O 0.5959(8) 0.5885(5) -0.0901(4) 0.0331(17) Uani 1 1 d . . .
O23 O 0.5153(7) 0.5105(5) -0.2252(4) 0.0284(16) Uani 1 1 d . . .
O24 O 0.3620(8) 0.5104(4) -0.0604(4) 0.0305(16) Uani 1 1 d . . .
O25 O 0.2480(8) 0.4433(5) 0.3794(5) 0.0363(18) Uani 1 1 d . . .
O26 O 0.2486(8) 1.1405(6) 0.1725(4) 0.047(2) Uani 1 1 d . . .
O27 O 0.3923(9) 1.2344(4) 0.0559(5) 0.043(2) Uani 1 1 d . . .
O28 O 0.3678(9) 0.8773(5) 0.6814(5) 0.044(2) Uani 1 1 d . . .
O29 O 0.3518(9) 0.6644(5) -0.1452(6) 0.051(2) Uani 1 1 d . . .
O30 O 0.9747(8) 0.7842(5) 0.0086(5) 0.0421(19) Uani 1 1 d . . .
O31 O 0.1434(8) 0.6180(6) 0.0585(6) 0.053(2) Uani 1 1 d . . .
O32 O 0.9578(9) 0.8994(7) 0.2773(6) 0.057(2) Uani 1 1 d . . .
O33 O 0.7596(9) 1.1527(6) 0.0755(7) 0.066(3) Uani 1 1 d . . .
O34 O 0.0631(10) 0.9043(7) 0.7675(6) 0.068(3) Uani 1 1 d . . .
O35 O 0.0805(10) 1.0147(6) 0.0640(6) 0.067(3) Uani 1 1 d . . .
O36 O 1.1744(11) 0.8202(7) 0.1372(7) 0.076(3) Uani 1 1 d . . .
O37 O 0.1306(10) 0.9778(8) 0.5516(7) 0.079(3) Uani 1 1 d . . .
O38 O 0.9781(9) 0.5867(6) 0.3749(6) 0.059(2) Uani 1 1 d . . .
O39 O 0.0662(10) 0.6079(7) 0.5403(7) 0.073(3) Uani 1 1 d . . .
O40 O 0.7571(10) 0.2649(6) 0.3802(8) 0.078(3) Uani 1 1 d . . .
O41 O 1.0366(11) 0.5108(7) -0.1196(6) 0.083(4) Uani 1 1 d . . .
O42 O 0.0455(11) 0.7250(7) 0.8212(8) 0.085(3) Uani 1 1 d . . .
O43 O 0.1504(15) 0.3827(10) 0.2258(8) 0.122(5) Uani 1 1 d . . .
O44A O 1.208(2) 0.6430(14) 0.2615(13) 0.056(5) Uiso 0.50 1 d P . .
O44B O 1.207(2) 0.6105(13) 0.2333(13) 0.052(5) Uiso 0.50 1 d P . .
O45A O 1.138(2) 0.2353(16) 0.3584(14) 0.074(6) Uiso 0.50 1 d P . .
O45B O 1.105(2) 0.1832(17) 0.3747(15) 0.081(7) Uiso 0.50 1 d P . .
O46 O 0.8112(12) 1.0217(12) 0.6627(10) 0.133(6) Uani 1 1 d . . .
O47 O 0.847(3) 0.2166(18) 0.5701(17) 0.256(11) Uiso 1 1 d . . .

loop_
_atom_site_aniso_label
_atom_site_aniso_U_11
_atom_site_aniso_U_22
_atom_site_aniso_U_33
_atom_site_aniso_U_23
_atom_site_aniso_U_13
_atom_site_aniso_U_12
U1 0.02163(18) 0.01240(16) 0.01424(17) -0.00052(12) -0.00576(13) -0.00336(13)
U2 0.02214(18) 0.01528(17) 0.01244(16) -0.00240(13) -0.00233(13) -0.00447(13)
U3 0.02417(19) 0.01450(17) 0.01272(17) -0.00044(13) -0.00242(13) -0.00620(13)
U4 0.02146(18) 0.01368(17) 0.01475(17) -0.00215(13) -0.00509(13) -0.00360(13)
Cr1 0.0219(8) 0.0124(7) 0.0121(7) -0.0006(5) -0.0045(6) -0.0035(6)
Cr2 0.0296(8) 0.0193(8) 0.0138(7) 0.0022(6) -0.0054(6) -0.0104(6)
Cr3 0.0330(9) 0.0142(7) 0.0160(7) -0.0016(6) -0.0044(6) -0.0035(6)
Cr4 0.0304(9) 0.0175(8) 0.0150(7) -0.0004(6) -0.0074(6) -0.0004(6)
Cr5 0.0381(9) 0.0158(7) 0.0175(8) 0.0017(6) -0.0090(7) -0.0110(7)
O1 0.026(4) 0.024(3) 0.022(3) 0.001(3) -0.010(3) -0.006(3)
O2 0.035(4) 0.023(4) 0.026(4) -0.003(3) 0.002(3) -0.007(3)
O3 0.029(4) 0.023(4) 0.033(4) -0.002(3) -0.006(3) -0.008(3)
O4 0.030(4) 0.042(4) 0.033(4) -0.009(3) 0.000(3) -0.007(3)
O5 0.023(4) 0.027(4) 0.023(3) 0.002(3) -0.009(3) -0.008(3)
O6 0.029(4) 0.038(4) 0.036(4) -0.007(3) -0.003(3) -0.005(3)
O7 0.034(4) 0.029(4) 0.030(4) -0.005(3) 0.000(3) -0.010(3)
O8 0.029(4) 0.020(3) 0.030(4) 0.001(3) -0.003(3) -0.005(3)
O9 0.021(4) 0.036(4) 0.027(4) 0.005(3) -0.004(3) -0.005(3)
O10 0.051(4) 0.017(3) 0.010(3) -0.002(2) -0.008(3) -0.014(3)
O11 0.036(4) 0.016(3) 0.011(3) 0.000(2) -0.005(3) -0.008(3)
O12 0.035(4) 0.026(4) 0.013(3) -0.006(3) -0.001(3) 0.004(3)
O13 0.033(4) 0.027(4) 0.030(4) 0.008(3) -0.005(3) -0.008(3)
O14 0.034(4) 0.028(4) 0.017(3) -0.001(3) -0.006(3) -0.010(3)
O15 0.029(4) 0.011(3) 0.013(3) -0.003(2) -0.006(3) 0.001(3)
O16 0.037(4) 0.016(3) 0.031(4) 0.000(3) -0.014(3) -0.003(3)
O17 0.037(4) 0.025(4) 0.022(4) -0.010(3) -0.008(3) 0.007(3)
O18 0.038(4) 0.018(3) 0.015(3) 0.000(3) -0.010(3) 0.000(3)
O19 0.029(4) 0.021(3) 0.033(4) 0.008(3) -0.012(3) -0.003(3)
O20 0.040(4) 0.021(4) 0.021(4) 0.000(3) -0.010(3) -0.008(3)
O21 0.061(5) 0.020(4) 0.022(4) 0.004(3) -0.006(3) -0.018(3)
O22 0.049(5) 0.038(4) 0.021(4) 0.001(3) -0.017(3) -0.020(4)
O23 0.041(4) 0.035(4) 0.015(3) -0.001(3) -0.009(3) -0.018(3)
O24 0.049(5) 0.023(4) 0.018(3) -0.002(3) 0.004(3) -0.014(3)
O25 0.040(4) 0.046(5) 0.026(4) -0.002(3) -0.012(3) -0.010(4)
O26 0.032(4) 0.083(6) 0.018(4) -0.010(4) 0.002(3) 0.001(4)
O27 0.084(6) 0.014(4) 0.040(5) 0.005(3) -0.036(4) -0.009(4)
O28 0.056(5) 0.032(4) 0.047(5) 0.013(4) -0.005(4) -0.021(4)
O29 0.064(6) 0.027(4) 0.061(6) 0.012(4) -0.015(5) -0.005(4)
O30 0.033(4) 0.040(5) 0.053(5) -0.001(4) -0.007(4) -0.009(4)
O31 0.035(5) 0.054(5) 0.058(6) 0.004(4) 0.008(4) 0.005(4)
O32 0.052(6) 0.082(7) 0.048(5) 0.008(5) -0.016(4) -0.035(5)
O33 0.040(5) 0.042(5) 0.112(8) -0.020(5) 0.009(5) -0.016(4)
O34 0.056(6) 0.091(8) 0.061(6) 0.015(5) -0.012(5) -0.024(6)
O35 0.065(6) 0.060(6) 0.074(7) -0.019(5) 0.007(5) -0.024(5)
O36 0.062(7) 0.067(7) 0.098(8) -0.012(6) -0.017(6) -0.012(5)
O37 0.053(6) 0.120(10) 0.066(7) -0.022(6) -0.020(5) -0.015(6)
O38 0.044(5) 0.058(6) 0.081(7) 0.016(5) -0.025(5) -0.011(4)
O39 0.056(6) 0.059(6) 0.103(8) -0.019(6) -0.034(6) 0.009(5)
O40 0.059(6) 0.031(5) 0.155(11) -0.007(6) -0.049(7) -0.007(4)
O41 0.075(7) 0.094(8) 0.045(6) 0.012(5) 0.024(5) 0.027(6)
O42 0.073(8) 0.073(7) 0.106(9) -0.026(6) -0.008(6) -0.019(6)
O43 0.139(12) 0.154(13) 0.083(9) -0.032(9) -0.050(9) -0.030(10)
O46 0.054(8) 0.220(17) 0.143(12) -0.013(11) -0.023(8) -0.063(9)

loop_
_atom_type_symbol
_atom_type_description
_atom_type_scat_dispersion_real
_atom_type_scat_dispersion_imag
_atom_type_scat_source
O O 0.0106 0.0060 'International Tables Vol C Tables 4.2.6.8 and 6.1.1.4'
Li Li -0.0003 0.0001 'International Tables Vol C Tables 4.2.6.8 and 6.1.1.4'
Cr Cr 0.3209 0.6236 'International Tables Vol C Tables 4.2.6.8 and 6.1.1.4'
U U -9.6767 9.6646 'International Tables Vol C Tables 4.2.6.8 and 6.1.1.4'

loop_
_geom_angle_atom_site_label_1
_geom_angle_atom_site_label_2
_geom_angle_atom_site_label_3
_geom_angle
_geom_angle_site_symmetry_1
_geom_angle_site_symmetry_3
O3 U1 O5 176.3(3) . .
O3 U1 O15 86.8(3) . .
O5 U1 O15 95.9(3) . .
O3 U1 O18 99.9(3) . .
O5 U1 O18 83.4(3) . .
O15 U1 O18 66.6(2) . .
O3 U1 O19 90.3(3) . .
O5 U1 O19 86.1(3) . .
O15 U1 O19 148.3(2) . .
O18 U1 O19 144.6(2) . .
O3 U1 O17 83.7(3) . 2_676
O5 U1 O17 95.9(3) . 2_676
O15 U1 O17 137.8(2) . 2_676
O18 U1 O17 74.8(2) . 2_676
O19 U1 O17 72.8(2) . 2_676
O3 U1 O14 94.9(3) . 2_675
O5 U1 O14 83.4(3) . 2_675
O15 U1 O14 75.5(2) . 2_675
O18 U1 O14 138.1(2) . 2_675
O19 U1 O14 73.3(2) . 2_675
O17 U1 O14 146.1(2) 2_676 2_675
O3 U1 Cr1 97.3(2) . .
O5 U1 Cr1 86.3(2) . .
O15 U1 Cr1 34.25(14) . .
O18 U1 Cr1 32.67(15) . .
O19 U1 Cr1 172.27(16) . .
O17 U1 Cr1 106.83(16) 2_676 .
O14 U1 Cr1 106.89(16) 2_675 .
O4 U2 O1 176.6(3) . .
O4 U2 O18 89.3(3) . .
O1 U2 O18 93.2(3) . .
O4 U2 O11 97.1(3) . .
O1 U2 O11 86.0(2) . .
O18 U2 O11 66.5(2) . .
O4 U2 O21 88.8(3) . 2_666
O1 U2 O21 90.7(3) . 2_666
O18 U2 O21 142.2(2) . 2_666
O11 U2 O21 76.3(2) . 2_666
O4 U2 O12 90.9(3) . .
O1 U2 O12 85.8(2) . .
O18 U2 O12 146.7(2) . .
O11 U2 O12 146.3(2) . .
O21 U2 O12 71.1(2) 2_666 .
O4 U2 O16 93.3(3) . 2_676
O1 U2 O16 85.1(3) . 2_676
O18 U2 O16 76.1(2) . 2_676
O11 U2 O16 140.9(2) . 2_676
O21 U2 O16 141.7(2) 2_666 2_676
O12 U2 O16 70.6(2) . 2_676
O4 U2 Cr1 100.2(2) . .
O1 U2 Cr1 83.13(19) . .
O18 U2 Cr1 32.87(15) . .
O11 U2 Cr1 34.73(15) . .
O21 U2 Cr1 110.92(16) 2_666 .
O12 U2 Cr1 168.75(17) . .
O16 U2 Cr1 106.30(16) 2_676 .
O7 U3 O8 175.9(3) . .
O7 U3 O11 86.0(3) . .
O8 U3 O11 97.2(3) . .
O7 U3 O10 99.5(3) . .
O8 U3 O10 84.2(3) . .
O11 U3 O10 66.2(2) . .
O7 U3 O20 95.1(3) . 2_666
O8 U3 O20 83.2(3) . 2_666
O11 U3 O20 76.5(2) . 2_666
O10 U3 O20 138.6(2) . 2_666
O7 U3 O23 84.0(3) . 2_665
O8 U3 O23 95.4(3) . 2_665
O11 U3 O23 137.3(2) . 2_665
O10 U3 O23 74.8(2) . 2_665
O20 U3 O23 145.6(2) 2_666 2_665
O7 U3 O13 89.0(3) . .
O8 U3 O13 86.9(3) . .
O11 U3 O13 149.5(2) . .
O10 U3 O13 144.2(2) . .
O20 U3 O13 74.0(2) 2_666 .
O23 U3 O13 71.6(2) 2_665 .
O7 U3 Cr1 93.8(2) . .
O8 U3 Cr1 90.4(2) . .
O11 U3 Cr1 33.74(14) . .
O10 U3 Cr1 32.46(14) . .
O20 U3 Cr1 108.42(16) 2_666 .
O23 U3 Cr1 105.91(16) 2_665 .
O13 U3 Cr1 176.12(16) . .
O6 U4 O2 176.9(3) . .
O6 U4 O15 96.7(3) . .
O2 U4 O15 86.1(3) . .
O6 U4 O10 89.5(3) . .
O2 U4 O10 92.8(3) . .
O15 U4 O10 66.6(2) . .
O6 U4 O24 92.9(3) . 2_665
O2 U4 O24 85.6(3) . 2_665
O15 U4 O24 141.7(2) . 2_665
O10 U4 O24 76.6(2) . 2_665
O6 U4 O27 89.4(3) . 2_675
O2 U4 O27 90.1(3) . 2_675
O15 U4 O27 76.3(2) . 2_675
O10 U4 O27 142.4(2) . 2_675
O24 U4 O27 141.0(2) 2_665 2_675
O6 U4 O22 90.9(3) . .
O2 U4 O22 86.1(3) . .
O15 U4 O22 145.2(2) . .
O10 U4 O22 147.7(2) . .
O24 U4 O22 71.1(2) 2_665 .
O27 U4 O22 69.9(2) 2_675 .
O6 U4 Cr1 98.1(2) . .
O2 U4 Cr1 84.9(2) . .
O15 U4 Cr1 34.34(15) . .
O10 U4 Cr1 32.78(15) . .
O24 U4 Cr1 107.60(16) 2_665 .
O27 U4 Cr1 110.58(17) 2_675 .
O22 U4 Cr1 170.98(18) . .
O9 Cr1 O18 112.4(3) . .
O9 Cr1 O10 114.1(3) . .
O18 Cr1 O10 133.5(3) . .
O9 Cr1 O11 102.1(3) . .
O18 Cr1 O11 85.5(3) . .
O10 Cr1 O11 85.4(3) . .
O9 Cr1 O15 101.5(3) . .
O18 Cr1 O15 85.7(2) . .
O10 Cr1 O15 84.9(3) . .
O11 Cr1 O15 156.4(3) . .
O9 Cr1 U2 104.7(2) . .
O18 Cr1 U2 42.95(19) . .
O10 Cr1 U2 121.9(2) . .
O11 Cr1 U2 44.12(17) . .
O15 Cr1 U2 128.18(17) . .
O9 Cr1 U4 108.1(2) . .
O18 Cr1 U4 119.3(2) . .
O10 Cr1 U4 42.92(19) . .
O11 Cr1 U4 127.15(19) . .
O15 Cr1 U4 42.70(17) . .
U2 Cr1 U4 147.18(5) . .
O9 Cr1 U1 108.8(3) . .
O18 Cr1 U1 43.57(19) . .
O10 Cr1 U1 117.3(2) . .
O11 Cr1 U1 127.28(19) . .
O15 Cr1 U1 42.57(16) . .
U2 Cr1 U1 86.51(3) . .
U4 Cr1 U1 81.82(3) . .
O9 Cr1 U3 114.2(3) . .
O18 Cr1 U3 114.6(2) . .
O10 Cr1 U3 43.14(19) . .
O11 Cr1 U3 42.23(18) . .
O15 Cr1 U3 124.88(19) . .
U2 Cr1 U3 82.38(3) . .
U4 Cr1 U3 85.52(3) . .
U1 Cr1 U3 137.02(5) . .
O25 Cr2 O21 110.1(4) . .
O25 Cr2 O13 109.4(4) . .
O21 Cr2 O13 110.6(4) . .
O25 Cr2 O20 108.8(3) . .
O21 Cr2 O20 108.4(3) . .
O13 Cr2 O20 109.5(3) . .
O28 Cr3 O12 110.8(4) . .
O28 Cr3 O17 110.5(4) . .
O12 Cr3 O17 108.8(3) . .
O28 Cr3 O16 107.9(4) . .
O12 Cr3 O16 111.3(3) . .
O17 Cr3 O16 107.6(3) . .
O26 Cr4 O27 110.5(4) . .
O26 Cr4 O14 108.8(4) . .
O27 Cr4 O14 107.9(3) . .
O26 Cr4 O19 109.9(4) . .
O27 Cr4 O19 110.0(4) . .
O14 Cr4 O19 109.7(3) . .
O29 Cr5 O23 110.5(4) . .
O29 Cr5 O22 111.2(4) . .
O23 Cr5 O22 109.2(4) . .
O29 Cr5 O24 107.8(4) . .
O23 Cr5 O24 107.8(3) . .
O22 Cr5 O24 110.4(3) . .
O33 Li1 O35 108.7(13) 2_675 .
O33 Li1 O30 96.1(11) 2_675 1_455
O35 Li1 O30 155.0(14) . 1_455
O33 Li1 O35 100.0(11) 2_675 2_575
O35 Li1 O35 80.5(10) . 2_575
O30 Li1 O35 92.5(10) 1_455 2_575
O33 Li1 O36 95.8(11) 2_675 1_455
O35 Li1 O36 91.0(10) . 1_455
O30 Li1 O36 89.4(10) 1_455 1_455
O35 Li1 O36 163.8(13) 2_575 1_455
O33 Li1 Li1 108.4(14) 2_675 2_575
O35 Li1 Li1 44.1(7) . 2_575
O30 Li1 Li1 125.1(15) 1_455 2_575
O35 Li1 Li1 36.4(6) 2_575 2_575
O36 Li1 Li1 133.5(14) 1_455 2_575
O44B Li2 O36 134(2) . .
O44B Li2 O44A 19.6(8) . .
O36 Li2 O44A 116(2) . .
O44B Li2 O31 93.4(19) . 1_655
O36 Li2 O31 117(2) . 1_655
O44A Li2 O31 112(2) . 1_655
O44B Li2 O6 109(2) . 1_655
O36 Li2 O6 95.7(19) . 1_655
O44A Li2 O6 109(2) . 1_655
O31 Li2 O6 105.2(18) 1_655 1_655
O46 Li3 O37 115(2) . 1_655
O46 Li3 O32 102.4(18) . 2_776
O37 Li3 O32 100.4(17) 1_655 2_776
O46 Li3 O34 119(2) . 1_655
O37 Li3 O34 119.5(19) 1_655 1_655
O32 Li3 O34 92.7(16) 2_776 1_655
O40 Li4 O45B 118(2) . .
O40 Li4 O39 108(2) . 2_666
O45B Li4 O39 115(2) . 2_666
O40 Li4 O45A 124(2) . .
O45B Li4 O45A 25.7(9) . .
O39 Li4 O45A 90.9(18) 2_666 .
O40 Li4 O47 100.3(19) . .
O45B Li4 O47 112(2) . .
O39 Li4 O47 100.2(18) 2_666 .
O45A Li4 O47 128(2) . .
O40 Li4 Li5 100.8(19) . .
O45B Li4 Li5 88.9(18) . .
O39 Li4 Li5 38.4(12) 2_666 .
O45A Li4 Li5 63.6(15) . .
O47 Li4 Li5 138(2) . .
O43 Li5 O38 129(3) 1_655 .
O43 Li5 O39 134(3) 1_655 2_666
O38 Li5 O39 98(2) . 2_666
O43 Li5 O25 88(2) 1_655 1_655
O38 Li5 O25 86(2) . 1_655
O39 Li5 O25 98(2) 2_666 1_655
O43 Li5 Li4 99(2) 1_655 .
O38 Li5 Li4 131(2) . .
O39 Li5 Li4 35.4(12) 2_666 .
O25 Li5 Li4 107(2) 1_655 .
U4 O6 Li2 170.2(12) . 1_455
Cr1 O10 U4 104.3(3) . .
Cr1 O10 U3 104.4(3) . .
U4 O10 U3 149.1(3) . .
Cr1 O11 U3 104.0(2) . .
Cr1 O11 U2 101.1(3) . .
U3 O11 U2 139.9(3) . .
Cr3 O12 U2 133.7(4) . .
Cr2 O13 U3 131.1(4) . .
Cr4 O14 U1 131.4(4) . 2_675
Cr1 O15 U4 103.0(3) . .
Cr1 O15 U1 103.2(2) . .
U4 O15 U1 140.7(3) . .
Cr3 O16 U2 136.0(4) . 2_676
Cr3 O17 U1 129.6(4) . 2_676
Cr1 O18 U2 104.2(3) . .
Cr1 O18 U1 103.8(3) . .
U2 O18 U1 152.0(3) . .
Cr4 O19 U1 133.6(4) . .
Cr2 O20 U3 133.4(4) . 2_666
Cr2 O21 U2 148.5(4) . 2_666
Cr5 O22 U4 135.5(4) . .
Cr5 O23 U3 131.9(4) . 2_665
Cr5 O24 U4 133.0(3) . 2_665
Cr2 O25 Li5 150.6(15) . 1_455
Cr4 O27 U4 149.2(4) . 2_675
Li1 O35 Li1 99.5(10) . 2_575
Li2 O36 Li1 121.5(15) . 1_655
Li4 O39 Li5 106.2(19) 2_666 2_666
O44B O44A Li2 72(3) . .
O44A O44B Li2 89(3) . .
O45B O45A Li4 66(2) . .
O45A O45B Li4 88(3) . .

loop_
_geom_bond_atom_site_label_1
_geom_bond_atom_site_label_2
_geom_bond_distance
_geom_bond_site_symmetry_2
U1 O3 1.782(7) .
U1 O5 1.797(6) .
U1 O15 2.291(5) .
U1 O18 2.340(6) .
U1 O19 2.358(6) .
U1 O17 2.376(6) 2_676
U1 O14 2.389(6) 2_675
U1 Cr1 3.2975(14) .
U2 O4 1.781(7) .
U2 O1 1.797(6) .
U2 O18 2.300(6) .
U2 O11 2.323(6) .
U2 O21 2.378(6) 2_666
U2 O12 2.393(6) .
U2 O16 2.399(6) 2_676
U2 Cr1 3.2733(13) .
U3 O7 1.777(7) .
U3 O8 1.789(6) .
U3 O11 2.300(6) .
U3 O10 2.344(6) .
U3 O20 2.365(6) 2_666
U3 O23 2.375(6) 2_665
U3 O13 2.379(7) .
U3 Cr1 3.3199(14) .
U4 O6 1.778(7) .
U4 O2 1.784(7) .
U4 O15 2.291(6) .
U4 O10 2.314(6) .
U4 O24 2.368(6) 2_665
U4 O27 2.370(7) 2_675
U4 O22 2.409(6) .
U4 Cr1 3.2926(14) .
Cr1 O9 1.551(6) .
Cr1 O18 1.832(6) .
Cr1 O10 1.840(6) .
Cr1 O11 1.901(6) .
Cr1 O15 1.906(6) .
Cr2 O25 1.602(7) .
Cr2 O21 1.636(6) .
Cr2 O13 1.661(7) .
Cr2 O20 1.663(6) .
Cr3 O28 1.600(7) .
Cr3 O12 1.653(6) .
Cr3 O17 1.657(6) .
Cr3 O16 1.661(6) .
Cr4 O26 1.599(7) .
Cr4 O27 1.626(7) .
Cr4 O14 1.662(6) .
Cr4 O19 1.664(6) .
Cr5 O29 1.586(8) .
Cr5 O23 1.652(6) .
Cr5 O22 1.654(7) .
Cr5 O24 1.674(7) .
Li1 O33 1.98(3) 2_675
Li1 O35 1.99(3) .
Li1 O30 2.05(3) 1_455
Li1 O35 2.34(3) 2_575
Li1 O36 2.37(3) 1_455
Li1 Li1 3.31(5) 2_575
Li2 O44B 1.85(5) .
Li2 O36 1.88(4) .
Li2 O44A 1.95(5) .
Li2 O31 2.06(4) 1_655
Li2 O6 2.10(4) 1_655
Li3 O46 1.81(4) .
Li3 O37 1.96(4) 1_655
Li3 O32 2.07(4) 2_776
Li3 O34 2.07(4) 1_655
Li4 O40 1.92(4) .
Li4 O45B 1.94(5) .
Li4 O39 2.03(4) 2_666
Li4 O45A 2.12(5) .
Li4 O47 2.27(5) .
Li4 Li5 3.36(7) .
Li5 O43 1.96(6) 1_655
Li5 O38 2.17(6) .
Li5 O39 2.17(6) 2_666
Li5 O25 2.24(6) 1_655
O6 Li2 2.10(4) 1_455
O14 U1 2.389(6) 2_675
O16 U2 2.399(6) 2_676
O17 U1 2.376(6) 2_676
O20 U3 2.365(6) 2_666
O21 U2 2.378(6) 2_666
O23 U3 2.375(6) 2_665
O24 U4 2.368(6) 2_665
O25 Li5 2.24(6) 1_455
O27 U4 2.370(7) 2_675
O30 Li1 2.05(3) 1_655
O31 Li2 2.06(4) 1_455
O32 Li3 2.07(4) 2_776
O33 Li1 1.98(3) 2_675
O34 Li3 2.07(4) 1_455
O35 Li1 2.34(3) 2_575
O36 Li1 2.37(3) 1_655
O37 Li3 1.96(4) 1_455
O39 Li4 2.03(4) 2_666
O39 Li5 2.17(6) 2_666
O43 Li5 1.96(6) 1_455
O44A O44B 0.66(2) .
O45A O45B 0.92(3) .
